data_2021072
loop_
_publ_author_name
'Swinton Darious, Robert'
'Thomas Muthiah, Packianathan'
'Perdih, Franc'

_publ_section_title
;
 Supramolecular hydrogen-bonding patterns in salts of the antifolate drugs
 trimethoprim and pyrimethamine
;
_journal_coeditor_code CU3126
_journal_issue 4
_journal_name_full 'Acta Crystallographica Section C'
_journal_page_first
;
;
_journal_paper_doi 10.1107/S2053229618004072
_journal_volume 74
_journal_year 2018
_chemical_formula_iupac 'C14 H19 N4 O3 +, C15 H9 O2 -, 1.5(H2 O)'
_chemical_formula_moiety 'C14 H19 N4 O3 +, C15 H9 O2 -, 1.5(H2 O)'
_chemical_formula_sum 'C29 H31 N4 O6.5'
_chemical_formula_weight 539.57
_chemical_name_common
;
Trimethoprimium anthracene-9-carboxylate sesquihydrate
;
_chemical_name_systematic
;
2,4-Diamino-5-(3,4,5-trimethoxybenzyl)pyrimidin-1-ium anthracene-9-carboxylate
sesquihydrate
;
_space_group_crystal_system triclinic
_space_group_IT_number 2
_space_group_name_Hall '-P 1'
_space_group_name_H-M_alt 'P -1'
_symmetry_space_group_name_Hall '-P 1'
_symmetry_space_group_name_H-M 'P -1'
_atom_sites_solution_hydrogens mixed
_audit_creation_method SHELXL-2014/7
_cell_angle_alpha 106.203(3)
_cell_angle_beta 101.386(3)
_cell_angle_gamma 90.029(3)
_cell_formula_units_Z 4
_cell_length_a 11.1680(5)
_cell_length_b 16.1913(5)
_cell_length_c 16.2434(5)
_cell_measurement_reflns_used 6949
_cell_measurement_temperature 293(2)
_cell_measurement_theta_max 27.2890
_cell_measurement_theta_min 3.2100
_cell_volume 2760.20(18)
_computing_cell_refinement
;
CrysAlis PRO (Agilent, 2013)
;
_computing_data_collection
;
CrysAlis PRO (Agilent, 2013)
;
_computing_data_reduction
;
CrysAlis PRO (Agilent, 2013)
;
_computing_molecular_graphics
;
PLATON (Spek, 2009), Mercury (Macrae <i>et al.</i>, 2008) and
<i>POV-RAY for Windows</i> (Cason, 2004)
;
_computing_publication_material
;
PLATON (Spek, 2009)
;
_computing_structure_refinement
;
SHELXL2014 (Sheldrick, 2015b)
;
_computing_structure_solution
;
SHELXT (Sheldrick, 2015a)
;
_diffrn_ambient_temperature 293(2)
_diffrn_detector_area_resol_mean 10.4933
_diffrn_measured_fraction_theta_full 0.998
_diffrn_measured_fraction_theta_max 0.998
_diffrn_measurement_device_type
;
Agilent SuperNova Dual Source diffractometer with an Atlas detector
;
_diffrn_measurement_method '\w scans'
_diffrn_radiation_monochromator mirror
_diffrn_radiation_source 'SuperNova (Mo) X-ray Source'
_diffrn_radiation_type MoK\a
_diffrn_radiation_wavelength 0.71073
_diffrn_reflns_av_R_equivalents 0.0347
_diffrn_reflns_limit_h_max 11
_diffrn_reflns_limit_h_min -14
_diffrn_reflns_limit_k_max 21
_diffrn_reflns_limit_k_min -19
_diffrn_reflns_limit_l_max 20
_diffrn_reflns_limit_l_min -21
_diffrn_reflns_number 29344
_diffrn_reflns_theta_full 25.242
_diffrn_reflns_theta_max 27.483
_diffrn_reflns_theta_min 2.924
_exptl_absorpt_coefficient_mu 0.093
_exptl_absorpt_correction_T_max 1.00000
_exptl_absorpt_correction_T_min 0.75512
_exptl_absorpt_correction_type multi-scan
_exptl_absorpt_process_details
;
(CrysAlis PRO; Agilent, 2013)
;
_exptl_crystal_colour yellow
_exptl_crystal_density_diffrn 1.298
_exptl_crystal_description prism
_exptl_crystal_F_000 1140
_exptl_crystal_size_max 0.400
_exptl_crystal_size_mid 0.300
_exptl_crystal_size_min 0.100
_refine_diff_density_max 0.441
_refine_diff_density_min -0.356
_refine_ls_extinction_method none
_refine_ls_goodness_of_fit_ref 1.019
_refine_ls_hydrogen_treatment mixed
_refine_ls_matrix_type full
_refine_ls_number_parameters 742
_refine_ls_number_reflns 12640
_refine_ls_number_restraints 6
_refine_ls_restrained_S_all 1.019
_refine_ls_R_factor_all 0.1053
_refine_ls_R_factor_gt 0.0617
_refine_ls_shift/su_max 0.000
_refine_ls_shift/su_mean 0.000
_refine_ls_structure_factor_coef Fsqd
_refine_ls_weighting_details 'w=1/[\s^2^(Fo^2^)+(0.0784P)^2^+0.7983P] where P=(Fo^2^+2Fc^2^)/3'
_refine_ls_weighting_scheme calc
_refine_ls_wR_factor_gt 0.1574
_refine_ls_wR_factor_ref 0.1888
_reflns_number_gt 7531
_reflns_number_total 12640
_reflns_threshold_expression 'I > 2\s(I)'
_cod_data_source_file cu3126sup1.cif
_cod_data_source_block V
_cod_depositor_comments
;

2019-09-03
Z value and formula fixed to values more according to usual
chemical conventions.                 miguel
;
_cod_original_formula_sum 'C58 H62 N8 O13'
_cod_original_formula_weight 1079.15
_cod_original_formula_moiety '2(C14 H19 N4 O3 +), 2(C15 H9 O2 -), 3(H2 O)'
_cod_original_formula_iupac '2C14 H19 N4 O3 +, 2C15 H9 O2 -, 3(H2 O)'
_cod_original_formula_units_Z 2
_cod_database_code 2021072
_shelx_space_group_comment
;
The symmetry employed for this shelxl refinement is uniquely defined
by the following loop, which should always be used as a source of
symmetry information in preference to the above space-group names.
They are only intended as comments.
;
_shelx_estimated_absorpt_t_min 0.964
_shelx_estimated_absorpt_t_max 0.991

loop_
_space_group_symop_operation_xyz
'x, y, z'
'-x, -y, -z'

loop_
_atom_site_type_symbol
_atom_site_label
_atom_site_fract_x
_atom_site_fract_y
_atom_site_fract_z
_atom_site_U_iso_or_equiv
_atom_site_adp_type
_atom_site_calc_flag
_atom_site_occupancy
N N1A 0.42349(16) 0.63275(11) 0.36066(11) 0.0443(4) Uani d 1
H H1A 0.4782 0.6702 0.3607 0.053 Uiso calc 1
N N2A 0.55873(17) 0.58920(13) 0.46403(12) 0.0520(5) Uani d 1
H H2A 0.5761 0.5579 0.4992 0.062 Uiso calc 1
H H2B 0.6134 0.6252 0.4612 0.062 Uiso calc 1
N N3A 0.36439(16) 0.52609(11) 0.41934(11) 0.0420(4) Uani d 1
N N4A 0.16927(19) 0.46738(14) 0.37770(13) 0.0605(6) Uani d 1
H H4A 0.1877 0.4386 0.4152 0.073 Uiso calc 1
H H4B 0.0966 0.4618 0.3462 0.073 Uiso calc 1
O O10A 0.11712(17) 0.59173(11) -0.04154(11) 0.0618(5) Uani d 1
O O11A 0.00987(17) 0.73737(12) -0.00709(12) 0.0695(5) Uani d 1
O O12A -0.06035(19) 0.80335(12) 0.14574(15) 0.0816(6) Uani d 1
C C2A 0.44835(19) 0.58204(13) 0.41443(13) 0.0394(4) Uani d 1
C C4A 0.25279(19) 0.52017(13) 0.36841(13) 0.0413(5) Uani d 1
C C5A 0.22347(19) 0.56872(14) 0.30614(13) 0.0417(5) Uani d 1
C C6A 0.3118(2) 0.62481(14) 0.30626(14) 0.0449(5) Uani d 1
H H6C 0.2966 0.6591 0.2684 0.054 Uiso calc 1
C C7A 0.0973(2) 0.55594(18) 0.24789(15) 0.0569(6) Uani d 1
H H7C 0.0818 0.4952 0.2168 0.068 Uiso calc 1
H H7D 0.0376 0.5716 0.2848 0.068 Uiso calc 1
C C8A 0.0767(2) 0.60631(16) 0.18165(14) 0.0487(5) Uani d 1
C C9A 0.1128(2) 0.57437(15) 0.10240(14) 0.0477(5) Uani d 1
H H9A 0.1540 0.5238 0.0917 0.057 Uiso calc 1
C C10A 0.0876(2) 0.61785(15) 0.03898(14) 0.0462(5) Uani d 1
C C11A 0.0269(2) 0.69351(15) 0.05536(15) 0.0497(5) Uani d 1
C C12A -0.0064(2) 0.72650(15) 0.13520(17) 0.0541(6) Uani d 1
C C13A 0.0177(2) 0.68258(17) 0.19813(16) 0.0559(6) Uani d 1
H H13A -0.0058 0.7044 0.2515 0.067 Uiso calc 1
C C14A 0.1890(3) 0.51853(18) -0.05974(19) 0.0694(7) Uani d 1
H H14A 0.2084 0.5098 -0.1164 0.104 Uiso calc 1
H H14B 0.1436 0.4685 -0.0590 0.104 Uiso calc 1
H H14C 0.2632 0.5281 -0.0161 0.104 Uiso calc 1
C C15 -0.1131(3) 0.7388(3) -0.0508(3) 0.1212(15) Uani d 1
H H15A -0.1473 0.6808 -0.0772 0.182 Uiso calc 1
H H15B -0.1151 0.7675 -0.0954 0.182 Uiso calc 1
H H15C -0.1599 0.7690 -0.0094 0.182 Uiso calc 1
C C16 -0.1003(3) 0.8407(2) 0.2258(3) 0.1082(13) Uani d 1
H H16A -0.0332 0.8462 0.2745 0.162 Uiso calc 1
H H16B -0.1652 0.8043 0.2304 0.162 Uiso calc 1
H H16C -0.1294 0.8966 0.2264 0.162 Uiso calc 1
N N1B 0.81669(18) 0.17705(12) 0.24088(11) 0.0487(5) Uani d 1
H H1B 0.8123 0.2112 0.2084 0.058 Uiso calc 1
N N2B 1.00200(18) 0.24533(13) 0.32005(13) 0.0540(5) Uani d 1
H H2C 1.0655 0.2506 0.3613 0.065 Uiso calc 1
H H2D 0.9948 0.2797 0.2876 0.065 Uiso calc 1
N N3B 0.92672(16) 0.13168(11) 0.35652(11) 0.0449(4) Uani d 1
N N4B 0.84917(18) 0.02136(13) 0.39536(12) 0.0557(5) Uani d 1
H H4C 0.9140 0.0273 0.4356 0.067 Uiso calc 1
H H4D 0.7929 -0.0176 0.3889 0.067 Uiso calc 1
O O10B 0.43317(18) -0.13067(12) -0.04335(11) 0.0677(5) Uani d 1
O O11B 0.24001(17) -0.03684(13) -0.02539(11) 0.0709(5) Uani d 1
O O12B 0.21985(18) 0.06858(14) 0.13037(13) 0.0767(6) Uani d 1
C C2B 0.9147(2) 0.18401(13) 0.30644(13) 0.0419(5) Uani d 1
C C4B 0.83605(19) 0.07198(13) 0.34354(13) 0.0412(5) Uani d 1
C C5B 0.72803(19) 0.06269(13) 0.27621(13) 0.0414(5) Uani d 1
C C6B 0.7245(2) 0.11616(14) 0.22588(13) 0.0465(5) Uani d 1
H H6D 0.6579 0.1116 0.1799 0.056 Uiso calc 1
C C7B 0.6273(2) -0.00299(16) 0.26715(15) 0.0521(6) Uani d 1
H H7E 0.5948 0.0124 0.3202 0.063 Uiso calc 1
H H7F 0.6621 -0.0586 0.2623 0.063 Uiso calc 1
C C8B 0.5229(2) -0.01183(14) 0.18972(14) 0.0460(5) Uani d 1
C C9B 0.5305(2) -0.06666(14) 0.10936(15) 0.0487(5) Uani d 1
H H9B 0.6002 -0.0972 0.1030 0.058 Uiso calc 1
C C10B 0.4346(2) -0.07654(14) 0.03770(14) 0.0490(5) Uani d 1
C C11B 0.3312(2) -0.03009(15) 0.04715(14) 0.0490(5) Uani d 1
C C12B 0.3243(2) 0.02495(16) 0.12817(16) 0.0523(6) Uani d 1
C C13B 0.4205(2) 0.03424(15) 0.19955(15) 0.0512(6) Uani d 1
H H13B 0.4158 0.0715 0.2538 0.061 Uiso calc 1
C C14B 0.5386(3) -0.17720(19) -0.0574(2) 0.0789(9) Uani d 1
H H14D 0.5261 -0.2113 -0.1174 0.118 Uiso calc 1
H H14E 0.5527 -0.2142 -0.0198 0.118 Uiso calc 1
H H14F 0.6083 -0.1375 -0.0443 0.118 Uiso calc 1
C C15B 0.1335(3) -0.0844(3) -0.0284(2) 0.0997(12) Uani d 1
H H15D 0.0732 -0.0831 -0.0790 0.150 Uiso calc 1
H H15E 0.1022 -0.0597 0.0235 0.150 Uiso calc 1
H H15F 0.1523 -0.1430 -0.0317 0.150 Uiso calc 1
C C16B 0.2039(3) 0.1227(2) 0.2112(2) 0.0866(9) Uani d 1
H H16D 0.1268 0.1486 0.2033 0.130 Uiso calc 1
H H16E 0.2688 0.1669 0.2336 0.130 Uiso calc 1
H H16F 0.2051 0.0895 0.2519 0.130 Uiso calc 1
O O1A 0.62326(17) 0.74670(12) 0.40443(14) 0.0777(6) Uani d 1
O O2A 0.70294(17) 0.86409(13) 0.38799(14) 0.0801(6) Uani d 1
C C17A 0.6216(2) 0.80623(16) 0.36924(16) 0.0543(6) Uani d 1
C C18A 0.5111(2) 0.80566(14) 0.29826(15) 0.0463(5) Uani d 1
C C19A 0.5070(2) 0.75344(15) 0.21295(16) 0.0539(6) Uani d 1
C C20A 0.6046(3) 0.70157(19) 0.1898(2) 0.0798(9) Uani d 1
H H20A 0.6728 0.7006 0.2328 0.096 Uiso calc 1
C C21A 0.5997(5) 0.6539(2) 0.1068(3) 0.1146(14) Uani d 1
H H21A 0.6654 0.6215 0.0926 0.137 Uiso calc 1
C C22A 0.4952(6) 0.6527(3) 0.0407(3) 0.1171(16) Uani d 1
H H22A 0.4923 0.6184 -0.0162 0.141 Uiso calc 1
C C23A 0.4009(4) 0.7001(2) 0.0589(2) 0.0930(11) Uani d 1
H H23A 0.3333 0.6985 0.0145 0.112 Uiso calc 1
C C24A 0.4025(3) 0.75323(17) 0.14612(16) 0.0615(7) Uani d 1
C C25A 0.3079(2) 0.80447(19) 0.16664(18) 0.0652(8) Uani d 1
H H25A 0.2404 0.8041 0.1226 0.078 Uiso calc 1
C C26A 0.3100(2) 0.85645(17) 0.25060(18) 0.0578(6) Uani d 1
C C27A 0.2131(3) 0.9096(2) 0.2718(3) 0.0812(9) Uani d 1
H H27A 0.1453 0.9096 0.2281 0.097 Uiso calc 1
C C28A 0.2171(3) 0.9592(2) 0.3528(3) 0.0983(11) Uani d 1
H H28A 0.1519 0.9929 0.3651 0.118 Uiso calc 1
C C29A 0.3190(3) 0.9613(2) 0.4201(2) 0.0893(10) Uani d 1
H H29A 0.3210 0.9970 0.4763 0.107 Uiso calc 1
C C30A 0.4140(3) 0.91195(19) 0.40396(19) 0.0683(7) Uani d 1
H H30A 0.4802 0.9137 0.4494 0.082 Uiso calc 1
C C31A 0.4146(2) 0.85739(15) 0.31872(15) 0.0484(5) Uani d 1
O O1B 0.8577(2) 0.53922(14) 0.42407(18) 0.1089(9) Uani d 1
O O2B 0.90955(18) 0.44320(15) 0.31071(13) 0.0831(6) Uani d 1
C C17B 0.8421(2) 0.47036(17) 0.36435(18) 0.0614(7) Uani d 1
C C18B 0.7343(2) 0.41143(14) 0.35736(15) 0.0498(5) Uani d 1
C C19B 0.7464(2) 0.35423(15) 0.40833(15) 0.0520(6) Uani d 1
C C20B 0.8569(2) 0.35078(17) 0.46886(16) 0.0593(6) Uani d 1
H H20B 0.9239 0.3877 0.4749 0.071 Uiso calc 1
C C21B 0.8655(3) 0.29486(19) 0.51724(18) 0.0722(8) Uani d 1
H H21B 0.9383 0.2936 0.5561 0.087 Uiso calc 1
C C22B 0.7648(4) 0.2380(2) 0.5095(2) 0.0805(9) Uani d 1
H H22B 0.7719 0.1998 0.5434 0.097 Uiso calc 1
C C23B 0.6587(3) 0.23892(19) 0.4533(2) 0.0779(9) Uani d 1
H H23B 0.5935 0.2012 0.4491 0.094 Uiso calc 1
C C24B 0.6442(3) 0.29647(16) 0.40037(17) 0.0604(7) Uani d 1
C C25B 0.5357(3) 0.29986(18) 0.34279(19) 0.0675(7) Uani d 1
H H25B 0.4697 0.2625 0.3378 0.081 Uiso calc 1
C C26B 0.5224(2) 0.35731(17) 0.29236(17) 0.0599(6) Uani d 1
C C27B 0.4101(3) 0.3622(2) 0.2337(2) 0.0750(8) Uani d 1
H H27B 0.3433 0.3253 0.2280 0.090 Uiso calc 1
C C28 0.3998(3) 0.4189(2) 0.1869(2) 0.0793(9) Uani d 1
H H28B 0.3261 0.4208 0.1492 0.095 Uiso calc 1
C C29B 0.4982(3) 0.4751(2) 0.19389(18) 0.0740(8) Uani d 1
H H29B 0.4893 0.5144 0.1611 0.089 Uiso calc 1
C C30B 0.6074(3) 0.47318(18) 0.24826(17) 0.0639(7) Uani d 1
H H30B 0.6723 0.5110 0.2519 0.077 Uiso calc 1
C C31B 0.6235(2) 0.41439(15) 0.29936(15) 0.0533(6) Uani d 1
O O1W 0.1841(2) 0.30063(17) 0.48211(15) 0.0914(7) Uani d 1
H H1W 0.240(3) 0.277(2) 0.506(2) 0.137 Uiso d 1
H H2W 0.167(4) 0.3487(13) 0.509(3) 0.137 Uiso d 1
O O2W 0.8520(3) 0.30848(16) 0.16746(17) 0.1134(9) Uani d 1
H H4W 0.866(5) 0.3533(17) 0.208(2) 0.170 Uiso d 1
H H3W 0.869(4) 0.316(3) 0.1234(18) 0.170 Uiso d 1
O O3W 0.9404(2) 0.88060(17) 0.47486(18) 0.1070(9) Uani d 1
H H5W 0.956(4) 0.856(2) 0.513(2) 0.161 Uiso d 1
H H6W 0.8695(15) 0.867(3) 0.448(3) 0.161 Uiso d 1

loop_
_atom_site_aniso_label
_atom_site_aniso_U_11
_atom_site_aniso_U_22
_atom_site_aniso_U_33
_atom_site_aniso_U_12
_atom_site_aniso_U_13
_atom_site_aniso_U_23
N1A 0.0426(10) 0.0445(10) 0.0506(10) -0.0070(8) 0.0084(8) 0.0222(8)
N2A 0.0421(10) 0.0580(12) 0.0606(11) -0.0089(9) 0.0034(8) 0.0294(10)
N3A 0.0412(10) 0.0468(10) 0.0424(9) -0.0045(8) 0.0073(7) 0.0205(8)
N4A 0.0519(12) 0.0712(14) 0.0659(12) -0.0196(10) -0.0028(9) 0.0421(11)
O10A 0.0764(12) 0.0647(11) 0.0524(10) 0.0094(9) 0.0216(8) 0.0241(8)
O11A 0.0697(12) 0.0681(11) 0.0837(12) 0.0042(9) 0.0052(9) 0.0498(10)
O12A 0.0800(14) 0.0568(11) 0.1061(16) 0.0181(10) 0.0239(12) 0.0170(11)
C2A 0.0425(11) 0.0382(11) 0.0392(10) -0.0007(9) 0.0107(8) 0.0123(9)
C4A 0.0425(12) 0.0432(11) 0.0395(10) -0.0053(9) 0.0085(9) 0.0141(9)
C5A 0.0430(12) 0.0470(12) 0.0375(10) -0.0032(9) 0.0092(8) 0.0154(9)
C6A 0.0482(13) 0.0473(12) 0.0439(11) -0.0016(10) 0.0080(9) 0.0219(10)
C7A 0.0493(13) 0.0749(17) 0.0519(13) -0.0128(12) 0.0012(10) 0.0329(12)
C8A 0.0419(12) 0.0590(14) 0.0464(12) -0.0080(11) 0.0012(9) 0.0221(11)
C9A 0.0447(12) 0.0490(13) 0.0525(13) 0.0013(10) 0.0054(10) 0.0227(11)
C10A 0.0427(12) 0.0513(13) 0.0461(12) -0.0043(10) 0.0051(9) 0.0191(10)
C11A 0.0442(12) 0.0486(13) 0.0584(14) -0.0026(10) 0.0012(10) 0.0251(11)
C12A 0.0459(13) 0.0460(13) 0.0665(15) -0.0010(10) 0.0058(11) 0.0140(12)
C13A 0.0499(14) 0.0631(16) 0.0502(13) -0.0067(12) 0.0096(10) 0.0094(12)
C14A 0.0728(18) 0.0680(18) 0.0673(16) 0.0023(15) 0.0270(14) 0.0104(14)
C15 0.087(3) 0.159(4) 0.135(3) 0.007(3) -0.019(2) 0.100(3)
C16 0.090(3) 0.074(2) 0.156(4) 0.0070(19) 0.062(3) 0.000(2)
N1B 0.0617(12) 0.0470(10) 0.0383(9) -0.0080(9) 0.0035(8) 0.0183(8)
N2B 0.0535(12) 0.0550(12) 0.0551(11) -0.0111(9) 0.0092(9) 0.0194(10)
N3B 0.0448(10) 0.0440(10) 0.0454(10) -0.0016(8) 0.0045(8) 0.0153(8)
N4B 0.0547(12) 0.0566(12) 0.0568(11) -0.0090(9) -0.0077(9) 0.0310(10)
O10B 0.0864(13) 0.0625(11) 0.0467(9) 0.0114(10) 0.0066(9) 0.0084(8)
O11B 0.0624(12) 0.0848(13) 0.0586(10) -0.0007(10) -0.0111(8) 0.0257(10)
O12B 0.0639(12) 0.0863(14) 0.0745(12) 0.0256(11) 0.0122(9) 0.0155(11)
C2B 0.0470(12) 0.0409(11) 0.0371(10) -0.0030(9) 0.0116(9) 0.0077(9)
C4B 0.0444(12) 0.0401(11) 0.0390(10) 0.0008(9) 0.0063(9) 0.0125(9)
C5B 0.0463(12) 0.0409(11) 0.0350(10) -0.0014(9) 0.0029(8) 0.0111(9)
C6B 0.0528(13) 0.0473(12) 0.0371(11) -0.0043(10) 0.0014(9) 0.0137(10)
C7B 0.0500(13) 0.0568(14) 0.0509(13) -0.0083(11) -0.0006(10) 0.0252(11)
C8B 0.0458(12) 0.0461(12) 0.0465(12) -0.0087(10) 0.0018(9) 0.0192(10)
C9B 0.0469(13) 0.0454(12) 0.0560(13) 0.0004(10) 0.0072(10) 0.0204(11)
C10B 0.0600(14) 0.0421(12) 0.0443(12) -0.0028(11) 0.0055(10) 0.0151(10)
C11B 0.0479(13) 0.0502(13) 0.0466(12) -0.0028(10) -0.0016(10) 0.0180(11)
C12B 0.0470(13) 0.0529(14) 0.0585(14) 0.0037(11) 0.0087(10) 0.0201(12)
C13B 0.0558(14) 0.0493(13) 0.0458(12) -0.0060(11) 0.0074(10) 0.0110(10)
C14B 0.113(3) 0.0614(17) 0.0711(18) 0.0244(17) 0.0368(17) 0.0200(15)
C15B 0.063(2) 0.130(3) 0.082(2) -0.021(2) -0.0067(16) 0.005(2)
C16B 0.091(2) 0.082(2) 0.094(2) 0.0281(18) 0.0366(19) 0.0240(19)
O1A 0.0608(11) 0.0740(12) 0.1061(15) -0.0212(9) -0.0165(10) 0.0616(12)
O2A 0.0570(11) 0.0780(13) 0.1078(15) -0.0317(10) -0.0242(10) 0.0591(12)
C17A 0.0462(13) 0.0525(14) 0.0667(15) -0.0115(11) -0.0005(11) 0.0292(12)
C18A 0.0424(12) 0.0432(12) 0.0554(13) -0.0126(10) 0.0013(9) 0.0236(10)
C19A 0.0596(15) 0.0408(12) 0.0638(15) -0.0118(11) 0.0144(12) 0.0177(11)
C20A 0.087(2) 0.0547(17) 0.105(2) -0.0015(15) 0.0351(19) 0.0228(17)
C21A 0.158(4) 0.067(2) 0.129(4) 0.004(2) 0.080(3) 0.010(2)
C22A 0.189(5) 0.075(2) 0.086(3) -0.036(3) 0.067(3) -0.007(2)
C23A 0.127(3) 0.086(2) 0.0576(18) -0.050(2) 0.0131(19) 0.0097(17)
C24A 0.0738(18) 0.0568(15) 0.0505(14) -0.0304(14) 0.0047(12) 0.0154(12)
C25A 0.0536(15) 0.0759(18) 0.0659(16) -0.0278(14) -0.0120(12) 0.0369(15)
C26A 0.0417(13) 0.0610(15) 0.0750(17) -0.0109(11) 0.0016(11) 0.0337(14)
C27A 0.0459(16) 0.086(2) 0.121(3) -0.0007(15) 0.0115(17) 0.049(2)
C28A 0.066(2) 0.087(2) 0.151(4) 0.0074(18) 0.044(2) 0.032(3)
C29A 0.087(2) 0.080(2) 0.100(2) -0.0123(18) 0.048(2) 0.0022(18)
C30A 0.0629(17) 0.0705(18) 0.0683(17) -0.0165(14) 0.0142(13) 0.0140(14)
C31A 0.0428(12) 0.0471(13) 0.0569(13) -0.0122(10) 0.0054(10) 0.0208(11)
O1B 0.0931(17) 0.0551(12) 0.144(2) -0.0197(11) -0.0086(15) -0.0055(14)
O2B 0.0636(12) 0.1176(18) 0.0676(12) -0.0377(12) 0.0102(10) 0.0281(12)
C17B 0.0567(16) 0.0540(15) 0.0673(16) -0.0122(12) -0.0028(13) 0.0179(13)
C18B 0.0512(13) 0.0423(12) 0.0495(12) -0.0032(10) 0.0189(10) -0.0029(10)
C19B 0.0543(14) 0.0480(13) 0.0507(13) 0.0007(11) 0.0252(11) -0.0010(11)
C20B 0.0645(16) 0.0551(15) 0.0562(14) 0.0073(12) 0.0241(12) 0.0041(12)
C21B 0.091(2) 0.0682(18) 0.0601(16) 0.0163(16) 0.0282(15) 0.0138(14)
C22B 0.114(3) 0.0651(19) 0.0743(19) 0.0137(19) 0.0430(19) 0.0230(16)
C23B 0.097(2) 0.0599(17) 0.083(2) -0.0063(16) 0.0438(19) 0.0130(16)
C24B 0.0683(17) 0.0480(14) 0.0645(15) -0.0057(12) 0.0332(13) 0.0017(12)
C25B 0.0593(17) 0.0595(16) 0.0766(18) -0.0156(13) 0.0302(14) -0.0034(14)
C26B 0.0491(14) 0.0579(15) 0.0633(15) -0.0032(12) 0.0196(12) -0.0036(12)
C27B 0.0506(16) 0.0735(19) 0.0830(19) -0.0062(14) 0.0142(14) -0.0065(17)
C28 0.0576(18) 0.083(2) 0.077(2) 0.0092(16) 0.0033(14) -0.0014(17)
C29B 0.076(2) 0.0735(19) 0.0629(16) 0.0119(16) 0.0098(14) 0.0067(14)
C30B 0.0637(17) 0.0614(16) 0.0612(15) 0.0013(13) 0.0134(13) 0.0081(13)
C31B 0.0506(14) 0.0494(13) 0.0510(13) -0.0010(11) 0.0170(11) -0.0045(11)
O1W 0.0707(15) 0.1076(19) 0.0831(15) 0.0086(13) -0.0105(11) 0.0244(14)
O2W 0.205(3) 0.0729(14) 0.0905(17) 0.0040(18) 0.069(2) 0.0422(13)
O3W 0.0789(15) 0.1150(18) 0.130(2) -0.0353(14) -0.0415(14) 0.0838(17)

loop_
_atom_type_symbol
_atom_type_description
_atom_type_scat_dispersion_real
_atom_type_scat_dispersion_imag
_atom_type_scat_source
C C 0.0033 0.0016 'International Tables Vol C Tables 4.2.6.8 and 6.1.1.4'
H H 0.0000 0.0000 'International Tables Vol C Tables 4.2.6.8 and 6.1.1.4'
N N 0.0061 0.0033 'International Tables Vol C Tables 4.2.6.8 and 6.1.1.4'
O O 0.0106 0.0060 'International Tables Vol C Tables 4.2.6.8 and 6.1.1.4'

loop_
_geom_angle_atom_site_label_1
_geom_angle_atom_site_label_2
_geom_angle_atom_site_label_3
_geom_angle
C2A N1A C6A 120.10(17)
C2A N1A H1A 120.0
C6A N1A H1A 120.0
C2A N2A H2A 120.0
C2A N2A H2B 120.0
H2A N2A H2B 120.0
C2A N3A C4A 118.37(16)
C4A N4A H4A 120.0
C4A N4A H4B 120.0
H4A N4A H4B 120.0
C10A O10A C14A 117.95(18)
C11A O11A C15 115.6(2)
C12A O12A C16 118.5(3)
N2A C2A N3A 119.51(17)
N2A C2A N1A 118.60(18)
N3A C2A N1A 121.89(18)
N4A C4A N3A 117.21(18)
N4A C4A C5A 120.70(19)
N3A C4A C5A 122.09(18)
C6A C5A C4A 115.94(18)
C6A C5A C7A 124.73(18)
C4A C5A C7A 119.30(18)
C5A C6A N1A 121.44(18)
C5A C6A H6C 119.3
N1A C6A H6C 119.3
C8A C7A C5A 115.62(18)
C8A C7A H7C 108.4
C5A C7A H7C 108.4
C8A C7A H7D 108.4
C5A C7A H7D 108.4
H7C C7A H7D 107.4
C13A C8A C9A 119.9(2)
C13A C8A C7A 120.3(2)
C9A C8A C7A 119.7(2)
C8A C9A C10A 120.0(2)
C8A C9A H9A 120.0
C10A C9A H9A 120.0
O10A C10A C11A 115.16(19)
O10A C10A C9A 125.0(2)
C11A C10A C9A 119.8(2)
O11A C11A C12A 121.6(2)
O11A C11A C10A 118.1(2)
C12A C11A C10A 120.1(2)
O12A C12A C11A 115.2(2)
O12A C12A C13A 124.9(2)
C11A C12A C13A 120.0(2)
C8A C13A C12A 120.1(2)
C8A C13A H13A 119.9
C12A C13A H13A 119.9
O10A C14A H14A 109.5
O10A C14A H14B 109.5
H14A C14A H14B 109.5
O10A C14A H14C 109.5
H14A C14A H14C 109.5
H14B C14A H14C 109.5
O11A C15 H15A 109.5
O11A C15 H15B 109.5
H15A C15 H15B 109.5
O11A C15 H15C 109.5
H15A C15 H15C 109.5
H15B C15 H15C 109.5
O12A C16 H16A 109.5
O12A C16 H16B 109.5
H16A C16 H16B 109.5
O12A C16 H16C 109.5
H16A C16 H16C 109.5
H16B C16 H16C 109.5
C2B N1B C6B 120.32(17)
C2B N1B H1B 119.8
C6B N1B H1B 119.8
C2B N2B H2C 120.0
C2B N2B H2D 120.0
H2C N2B H2D 120.0
C2B N3B C4B 118.65(17)
C4B N4B H4C 120.0
C4B N4B H4D 120.0
H4C N4B H4D 120.0
C10B O10B C14B 118.3(2)
C11B O11B C15B 114.8(2)
C12B O12B C16B 118.3(2)
N3B C2B N2B 119.52(19)
N3B C2B N1B 121.91(19)
N2B C2B N1B 118.56(19)
N4B C4B N3B 117.56(18)
N4B C4B C5B 120.38(19)
N3B C4B C5B 122.07(18)
C6B C5B C4B 115.80(19)
C6B C5B C7B 124.54(18)
C4B C5B C7B 119.65(17)
C5B C6B N1B 121.19(19)
C5B C6B H6D 119.4
N1B C6B H6D 119.4
C5B C7B C8B 114.87(17)
C5B C7B H7E 108.5
C8B C7B H7E 108.6
C5B C7B H7F 108.6
C8B C7B H7F 108.5
H7E C7B H7F 107.5
C13B C8B C9B 120.3(2)
C13B C8B C7B 120.2(2)
C9B C8B C7B 119.5(2)
C8B C9B C10B 120.3(2)
C8B C9B H9B 119.8
C10B C9B H9B 119.8
O10B C10B C11B 116.0(2)
O10B C10B C9B 124.3(2)
C11B C10B C9B 119.7(2)
O11B C11B C12B 121.3(2)
O11B C11B C10B 119.0(2)
C12B C11B C10B 119.6(2)
O12B C12B C11B 115.1(2)
O12B C12B C13B 124.6(2)
C11B C12B C13B 120.3(2)
C8B C13B C12B 119.8(2)
C8B C13B H13B 120.1
C12B C13B H13B 120.1
O10B C14B H14D 109.5
O10B C14B H14E 109.5
H14D C14B H14E 109.5
O10B C14B H14F 109.5
H14D C14B H14F 109.5
H14E C14B H14F 109.5
O11B C15B H15D 109.5
O11B C15B H15E 109.5
H15D C15B H15E 109.5
O11B C15B H15F 109.5
H15D C15B H15F 109.5
H15E C15B H15F 109.5
O12B C16B H16D 109.5
O12B C16B H16E 109.5
H16D C16B H16E 109.5
O12B C16B H16F 109.5
H16D C16B H16F 109.5
H16E C16B H16F 109.5
O2A C17A O1A 124.9(2)
O2A C17A C18A 118.71(19)
O1A C17A C18A 116.37(19)
C19A C18A C31A 121.0(2)
C19A C18A C17A 119.4(2)
C31A C18A C17A 119.6(2)
C18A C19A C20A 122.3(3)
C18A C19A C24A 119.1(2)
C20A C19A C24A 118.5(3)
C21A C20A C19A 121.1(4)
C21A C20A H20A 119.5
C19A C20A H20A 119.5
C20A C21A C22A 120.4(4)
C20A C21A H21A 119.8
C22A C21A H21A 119.8
C23A C22A C21A 121.0(4)
C23A C22A H22A 119.5
C21A C22A H22A 119.5
C22A C23A C24A 120.8(4)
C22A C23A H23A 119.6
C24A C23A H23A 119.6
C25A C24A C19A 119.6(2)
C25A C24A C23A 122.2(3)
C19A C24A C23A 118.2(3)
C24A C25A C26A 122.2(2)
C24A C25A H25A 118.9
C26A C25A H25A 118.9
C25A C26A C27A 122.3(3)
C25A C26A C31A 118.9(2)
C27A C26A C31A 118.7(3)
C28A C27A C26A 121.4(3)
C28A C27A H27A 119.3
C26A C27A H27A 119.3
C27A C28A C29A 120.7(3)
C27A C28A H28A 119.7
C29A C28A H28A 119.7
C30A C29A C28A 120.7(3)
C30A C29A H29A 119.7
C28A C29A H29A 119.7
C29A C30A C31A 121.2(3)
C29A C30A H30A 119.4
C31A C30A H30A 119.4
C18A C31A C30A 123.5(2)
C18A C31A C26A 119.1(2)
C30A C31A C26A 117.4(2)
O1B C17B O2B 126.7(3)
O1B C17B C18B 117.3(3)
O2B C17B C18B 116.0(2)
C19B C18B C31B 121.3(2)
C19B C18B C17B 119.0(2)
C31B C18B C17B 119.7(2)
C18B C19B C20B 122.6(2)
C18B C19B C24B 119.1(2)
C20B C19B C24B 118.3(2)
C21B C20B C19B 121.1(3)
C21B C20B H20B 119.5
C19B C20B H20B 119.5
C20B C21B C22B 120.7(3)
C20B C21B H21B 119.7
C22B C21B H21B 119.7
C23B C22B C21B 120.5(3)
C23B C22B H22B 119.8
C21B C22B H22B 119.8
C22B C23B C24B 121.4(3)
C22B C23B H23B 119.3
C24B C23B H23B 119.3
C25B C24B C23B 122.8(3)
C25B C24B C19B 119.0(2)
C23B C24B C19B 118.1(3)
C24B C25B C26B 122.2(2)
C24B C25B H25B 118.9
C26B C25B H25B 118.9
C25B C26B C31B 119.1(2)
C25B C26B C27B 122.6(3)
C31B C26B C27B 118.2(3)
C28 C27B C26B 121.2(3)
C28 C27B H27B 119.4
C26B C27B H27B 119.4
C27B C28 C29B 120.8(3)
C27B C28 H28B 119.6
C29B C28 H28B 119.6
C30B C29B C28 120.7(3)
C30B C29B H29B 119.7
C28 C29B H29B 119.7
C29B C30B C31B 120.9(3)
C29B C30B H30B 119.5
C31B C30B H30B 119.5
C18B C31B C30B 122.6(2)
C18B C31B C26B 119.2(2)
C30B C31B C26B 118.2(2)
H1W O1W H2W 119(4)
H4W O2W H3W 110(5)
H5W O3W H6W 109(4)

loop_
_geom_bond_atom_site_label_1
_geom_bond_atom_site_label_2
_geom_bond_distance
N1A C2A 1.349(2)
N1A C6A 1.362(3)
N1A H1A 0.8600
N2A C2A 1.318(3)
N2A H2A 0.8600
N2A H2B 0.8600
N3A C2A 1.332(2)
N3A C4A 1.340(3)
N4A C4A 1.323(3)
N4A H4A 0.8600
N4A H4B 0.8600
O10A C10A 1.364(3)
O10A C14A 1.427(3)
O11A C11A 1.377(3)
O11A C15 1.419(4)
O12A C12A 1.365(3)
O12A C16 1.431(4)
C4A C5A 1.436(3)
C5A C6A 1.340(3)
C5A C7A 1.513(3)
C6A H6C 0.9300
C7A C8A 1.506(3)
C7A H7C 0.9700
C7A H7D 0.9700
C8A C13A 1.384(3)
C8A C9A 1.386(3)
C9A C10A 1.388(3)
C9A H9A 0.9300
C10A C11A 1.386(3)
C11A C12A 1.382(3)
C12A C13A 1.386(3)
C13A H13A 0.9300
C14A H14A 0.9600
C14A H14B 0.9600
C14A H14C 0.9600
C15 H15A 0.9600
C15 H15B 0.9600
C15 H15C 0.9600
C16 H16A 0.9600
C16 H16B 0.9600
C16 H16C 0.9600
N1B C2B 1.348(3)
N1B C6B 1.363(3)
N1B H1B 0.8600
N2B C2B 1.333(3)
N2B H2C 0.8600
N2B H2D 0.8600
N3B C2B 1.319(3)
N3B C4B 1.344(3)
N4B C4B 1.318(3)
N4B H4C 0.8600
N4B H4D 0.8600
O10B C10B 1.360(3)
O10B C14B 1.420(3)
O11B C11B 1.375(3)
O11B C15B 1.402(4)
O12B C12B 1.365(3)
O12B C16B 1.405(4)
C4B C5B 1.436(3)
C5B C6B 1.342(3)
C5B C7B 1.505(3)
C6B H6D 0.9300
C7B C8B 1.511(3)
C7B H7E 0.9700
C7B H7F 0.9700
C8B C13B 1.377(3)
C8B C9B 1.377(3)
C9B C10B 1.390(3)
C9B H9B 0.9300
C10B C11B 1.390(3)
C11B C12B 1.385(3)
C12B C13B 1.390(3)
C13B H13B 0.9300
C14B H14D 0.9600
C14B H14E 0.9600
C14B H14F 0.9600
C15B H15D 0.9600
C15B H15E 0.9600
C15B H15F 0.9600
C16B H16D 0.9600
C16B H16E 0.9600
C16B H16F 0.9600
O1A C17A 1.249(3)
O2A C17A 1.235(3)
C17A C18A 1.512(3)
C18A C19A 1.399(3)
C18A C31A 1.400(3)
C19A C20A 1.421(4)
C19A C24A 1.428(4)
C20A C21A 1.345(5)
C20A H20A 0.9300
C21A C22A 1.417(6)
C21A H21A 0.9300
C22A C23A 1.335(6)
C22A H22A 0.9300
C23A C24A 1.434(4)
C23A H23A 0.9300
C24A C25A 1.379(4)
C25A C26A 1.384(4)
C25A H25A 0.9300
C26A C27A 1.419(4)
C26A C31A 1.439(3)
C27A C28A 1.329(5)
C27A H27A 0.9300
C28A C29A 1.407(5)
C28A H28A 0.9300
C29A C30A 1.352(4)
C29A H29A 0.9300
C30A C31A 1.421(4)
C30A H30A 0.9300
O1B C17B 1.243(3)
O2B C17B 1.252(3)
C17B C18B 1.503(3)
C18B C19B 1.395(3)
C18B C31B 1.409(3)
C19B C20B 1.429(4)
C19B C24B 1.438(3)
C20B C21B 1.347(4)
C20B H20B 0.9300
C21B C22B 1.416(4)
C21B H21B 0.9300
C22B C23B 1.348(5)
C22B H22B 0.9300
C23B C24B 1.424(4)
C23B H23B 0.9300
C24B C25B 1.389(4)
C25B C26B 1.391(4)
C25B H25B 0.9300
C26B C31B 1.425(3)
C26B C27B 1.434(4)
C27B C28 1.337(4)
C27B H27B 0.9300
C28 C29B 1.394(4)
C28 H28B 0.9300
C29B C30B 1.363(4)
C29B H29B 0.9300
C30B C31B 1.418(4)
C30B H30B 0.9300
O1W H1W 0.820(2)
O1W H2W 0.820(2)
O2W H4W 0.820(2)
O2W H3W 0.820(2)
O3W H5W 0.820(2)
O3W H6W 0.820(2)

loop_
_geom_hbond_atom_site_label_D
_geom_hbond_atom_site_label_H
_geom_hbond_atom_site_label_A
_geom_hbond_site_symmetry_A
_geom_hbond_distance_DH
_geom_hbond_distance_HA
_geom_hbond_distance_DA
_geom_hbond_angle_DHA
N1A H1A O1A . 0.86 1.93 2.743(3) 158.0
N1B H1B O2W . 0.86 1.95 2.776(3) 160.0
O1W H1W O1A 2_666 0.82(3) 2.01(3) 2.799(3) 162(3)
N2A H2A N3A 2_666 0.86 2.17 3.024(2) 174.0
N2A H2B O1A . 0.86 2.41 3.100(3) 138.0
N2A H2B O1W 2_666 0.86 2.44 3.214(3) 150.0
N2B H2C O1W 1_655 0.86 2.08 2.905(3) 159.0
N2B H2D O2W . 0.86 2.42 3.126(3) 140.0
O1W H2W O1B 2_666 0.82(3) 1.89(3) 2.709(4) 175(3)
O2W H3W O10A 2_665 0.82(4) 2.28(4) 3.006(3) 148(4)
O2W H3W O11A 2_665 0.82(4) 2.50(4) 3.198(3) 144(4)
N4A H4B O2B 1_455 0.86 2.05 2.875(3) 160.0
N4B H4C O3W 2_766 0.86 2.20 2.943(3) 145.0
N4B H4D O2A 1_545 0.86 2.16 2.986(3) 161.0
O2W H4W O2B . 0.82(3) 1.86(3) 2.676(3) 171(3)
O3W H5W N3B 2_766 0.82(3) 2.22(3) 2.906(3) 142(3)
O3W H6W O2A . 0.82(3) 1.92(3) 2.722(3) 166(5)
C6B H6D O10B 2_655 0.93 2.35 3.205(3) 152.0

loop_
_geom_torsion_atom_site_label_1
_geom_torsion_atom_site_label_2
_geom_torsion_atom_site_label_3
_geom_torsion_atom_site_label_4
_geom_torsion
C4A N3A C2A N2A 179.8(2)
C4A N3A C2A N1A 0.6(3)
C6A N1A C2A N2A 177.6(2)
C6A N1A C2A N3A -3.2(3)
C2A N3A C4A N4A -176.6(2)
C2A N3A C4A C5A 3.2(3)
N4A C4A C5A C6A 175.4(2)
N3A C4A C5A C6A -4.5(3)
N4A C4A C5A C7A -2.8(3)
N3A C4A C5A C7A 177.3(2)
C4A C5A C6A N1A 1.9(3)
C7A C5A C6A N1A -180.0(2)
C2A N1A C6A C5A 1.7(3)
C6A C5A C7A C8A 4.8(4)
C4A C5A C7A C8A -177.2(2)
C5A C7A C8A C13A -99.0(3)
C5A C7A C8A C9A 83.5(3)
C13A C8A C9A C10A -1.4(3)
C7A C8A C9A C10A 176.2(2)
C14A O10A C10A C11A 174.6(2)
C14A O10A C10A C9A -5.9(3)
C8A C9A C10A O10A -179.0(2)
C8A C9A C10A C11A 0.4(3)
C15 O11A C11A C12A -72.9(4)
C15 O11A C11A C10A 112.1(3)
O10A C10A C11A O11A -4.3(3)
C9A C10A C11A O11A 176.3(2)
O10A C10A C11A C12A -179.3(2)
C9A C10A C11A C12A 1.2(3)
C16 O12A C12A C11A 178.4(3)
C16 O12A C12A C13A -2.8(4)
O11A C11A C12A O12A 2.1(3)
C10A C11A C12A O12A 177.0(2)
O11A C11A C12A C13A -176.8(2)
C10A C11A C12A C13A -1.9(3)
C9A C8A C13A C12A 0.7(3)
C7A C8A C13A C12A -176.8(2)
O12A C12A C13A C8A -177.8(2)
C11A C12A C13A C8A 0.9(3)
C4B N3B C2B N2B 178.0(2)
C4B N3B C2B N1B -2.5(3)
C6B N1B C2B N3B 1.7(3)
C6B N1B C2B N2B -178.8(2)
C2B N3B C4B N4B -178.9(2)
C2B N3B C4B C5B 1.0(3)
N4B C4B C5B C6B -178.8(2)
N3B C4B C5B C6B 1.4(3)
N4B C4B C5B C7B 2.3(3)
N3B C4B C5B C7B -177.5(2)
C4B C5B C6B N1B -2.2(3)
C7B C5B C6B N1B 176.6(2)
C2B N1B C6B C5B 0.9(3)
C6B C5B C7B C8B 5.8(3)
C4B C5B C7B C8B -175.4(2)
C5B C7B C8B C13B -93.9(3)
C5B C7B C8B C9B 86.4(3)
C13B C8B C9B C10B -0.6(3)
C7B C8B C9B C10B 179.1(2)
C14B O10B C10B C11B 177.7(2)
C14B O10B C10B C9B -3.3(3)
C8B C9B C10B O10B -178.4(2)
C8B C9B C10B C11B 0.7(3)
C15B O11B C11B C12B -75.8(3)
C15B O11B C11B C10B 107.3(3)
O10B C10B C11B O11B -4.5(3)
C9B C10B C11B O11B 176.4(2)
O10B C10B C11B C12B 178.5(2)
C9B C10B C11B C12B -0.6(3)
C16B O12B C12B C11B 177.2(2)
C16B O12B C12B C13B -4.3(4)
O11B C11B C12B O12B 2.1(3)
C10B C11B C12B O12B 179.0(2)
O11B C11B C12B C13B -176.5(2)
C10B C11B C12B C13B 0.4(3)
C9B C8B C13B C12B 0.4(3)
C7B C8B C13B C12B -179.3(2)
O12B C12B C13B C8B -178.8(2)
C11B C12B C13B C8B -0.3(3)
O2A C17A C18A C19A 97.1(3)
O1A C17A C18A C19A -82.6(3)
O2A C17A C18A C31A -82.8(3)
O1A C17A C18A C31A 97.5(3)
C31A C18A C19A C20A 178.7(2)
C17A C18A C19A C20A -1.2(3)
C31A C18A C19A C24A 0.0(3)
C17A C18A C19A C24A -179.92(19)
C18A C19A C20A C21A -178.1(3)
C24A C19A C20A C21A 0.7(4)
C19A C20A C21A C22A -1.6(5)
C20A C21A C22A C23A 1.5(6)
C21A C22A C23A C24A -0.3(5)
C18A C19A C24A C25A 0.2(3)
C20A C19A C24A C25A -178.6(2)
C18A C19A C24A C23A 179.2(2)
C20A C19A C24A C23A 0.4(3)
C22A C23A C24A C25A 178.4(3)
C22A C23A C24A C19A -0.6(4)
C19A C24A C25A C26A -0.3(3)
C23A C24A C25A C26A -179.3(2)
C24A C25A C26A C27A 179.7(2)
C24A C25A C26A C31A 0.3(3)
C25A C26A C27A C28A -179.8(3)
C31A C26A C27A C28A -0.4(4)
C26A C27A C28A C29A 0.8(5)
C27A C28A C29A C30A -1.0(5)
C28A C29A C30A C31A 0.7(5)
C19A C18A C31A C30A -179.7(2)
C17A C18A C31A C30A 0.2(3)
C19A C18A C31A C26A 0.0(3)
C17A C18A C31A C26A 179.89(19)
C29A C30A C31A C18A 179.4(2)
C29A C30A C31A C26A -0.3(4)
C25A C26A C31A C18A -0.1(3)
C27A C26A C31A C18A -179.5(2)
C25A C26A C31A C30A 179.6(2)
C27A C26A C31A C30A 0.2(3)
O1B C17B C18B C19B -85.0(3)
O2B C17B C18B C19B 92.6(3)
O1B C17B C18B C31B 95.5(3)
O2B C17B C18B C31B -86.9(3)
C31B C18B C19B C20B -178.9(2)
C17B C18B C19B C20B 1.6(3)
C31B C18B C19B C24B 0.9(3)
C17B C18B C19B C24B -178.7(2)
C18B C19B C20B C21B 179.8(2)
C24B C19B C20B C21B 0.1(3)
C19B C20B C21B C22B -0.2(4)
C20B C21B C22B C23B 0.1(4)
C21B C22B C23B C24B 0.0(4)
C22B C23B C24B C25B -179.1(3)
C22B C23B C24B C19B -0.1(4)
C18B C19B C24B C25B -0.7(3)
C20B C19B C24B C25B 179.1(2)
C18B C19B C24B C23B -179.7(2)
C20B C19B C24B C23B 0.0(3)
C23B C24B C25B C26B 179.1(2)
C19B C24B C25B C26B 0.0(4)
C24B C25B C26B C31B 0.4(4)
C24B C25B C26B C27B -179.1(2)
C25B C26B C27B C28 179.2(3)
C31B C26B C27B C28 -0.3(4)
C26B C27B C28 C29B -0.1(4)
C27B C28 C29B C30B 0.4(4)
C28 C29B C30B C31B -0.4(4)
C19B C18B C31B C30B 178.5(2)
C17B C18B C31B C30B -2.0(3)
C19B C18B C31B C26B -0.4(3)
C17B C18B C31B C26B 179.1(2)
C29B C30B C31B C18B -178.9(2)
C29B C30B C31B C26B 0.0(4)
C25B C26B C31B C18B -0.2(3)
C27B C26B C31B C18B 179.3(2)
C25B C26B C31B C30B -179.2(2)
C27B C26B C31B C30B 0.3(3)

_cod_database_fobs_code 2021072
